data_4085870
loop_
_publ_author_name
'Lee, Chun-I'
'Hirscher, Nathanael A.'
'Zhou, Jia'
'Bhuvanesh, Nattamai'
'Ozerov, Oleg V.'

_publ_section_title
;
 Adaptability of the SiNN Pincer Ligand in Iridium and Rhodium Complexes
 Relevant to Borylation Catalysis
;
_journal_issue 13
_journal_name_full Organometallics
_journal_page_first 3099
_journal_paper_doi 10.1021/acs.organomet.5b00125
_journal_volume 34
_journal_year 2015
_chemical_formula_moiety 'C31 H43 N2 Rh Si'
_chemical_formula_sum 'C31 H43 N2 Rh Si'
_chemical_formula_weight 574.67
_chemical_name_common (SiNN)Rh(COE)
_chemical_name_systematic
; 
 ? 
;
_space_group_IT_number 14
_symmetry_cell_setting monoclinic
_symmetry_space_group_name_Hall '-P 2yn'
_symmetry_space_group_name_H-M 'P 1 21/n 1'
_atom_sites_solution_hydrogens geom
_atom_sites_solution_primary direct
_atom_sites_solution_secondary difmap
_audit_creation_method SHELXL-97
_cell_angle_alpha 90.00
_cell_angle_beta 99.750(7)
_cell_angle_gamma 90.00
_cell_formula_units_Z 4
_cell_length_a 13.2282(18)
_cell_length_b 7.2984(9)
_cell_length_c 28.596(4)
_cell_measurement_temperature 110(2)
_cell_measurement_theta_max 59.974
_cell_measurement_theta_min 3.102
_cell_volume 2720.9(6)
_computing_structure_refinement 'SHELXL-97 (Sheldrick, 2008)'
_computing_structure_solution 'SHELXS-97 (Sheldrick, 2008)'
_diffrn_ambient_temperature 110(2)
_diffrn_measured_fraction_theta_full 0.994
_diffrn_measured_fraction_theta_max 0.994
_diffrn_radiation_monochromator graphite
_diffrn_radiation_source 'fine-focus sealed tube'
_diffrn_radiation_type CuK\a
_diffrn_radiation_wavelength 1.54178
_diffrn_reflns_av_R_equivalents 0.0728
_diffrn_reflns_av_sigmaI/netI 0.0678
_diffrn_reflns_limit_h_max 13
_diffrn_reflns_limit_h_min -14
_diffrn_reflns_limit_k_max 8
_diffrn_reflns_limit_k_min -8
_diffrn_reflns_limit_l_max 32
_diffrn_reflns_limit_l_min -31
_diffrn_reflns_number 19128
_diffrn_reflns_theta_full 60.42
_diffrn_reflns_theta_max 60.42
_diffrn_reflns_theta_min 3.14
_exptl_absorpt_coefficient_mu 5.650
_exptl_absorpt_correction_T_max 0.5504
_exptl_absorpt_correction_T_min 0.2054
_exptl_absorpt_correction_type multi-scan
_exptl_absorpt_process_details sadabs
_exptl_crystal_colour 'dark blue'
_exptl_crystal_density_diffrn 1.403
_exptl_crystal_density_method 'not measured'
_exptl_crystal_description plate
_exptl_crystal_F_000 1208
_exptl_crystal_size_max 0.41
_exptl_crystal_size_mid 0.27
_exptl_crystal_size_min 0.12
_refine_diff_density_max 1.554
_refine_diff_density_min -0.847
_refine_diff_density_rms 0.108
_refine_ls_extinction_method none
_refine_ls_goodness_of_fit_ref 1.165
_refine_ls_hydrogen_treatment mixed
_refine_ls_matrix_type full
_refine_ls_number_parameters 334
_refine_ls_number_reflns 4057
_refine_ls_number_restraints 0
_refine_ls_restrained_S_all 1.165
_refine_ls_R_factor_all 0.0517
_refine_ls_R_factor_gt 0.0446
_refine_ls_shift/su_max 0.000
_refine_ls_shift/su_mean 0.000
_refine_ls_structure_factor_coef Fsqd
_refine_ls_weighting_details 'calc w=1/[\s^2^(Fo^2^)+(0.0000P)^2^+10.5109P] where P=(Fo^2^+2Fc^2^)/3'
_refine_ls_weighting_scheme calc
_refine_ls_wR_factor_gt 0.1107
_refine_ls_wR_factor_ref 0.1142
_reflns_number_gt 3622
_reflns_number_total 4057
_reflns_threshold_expression >2sigma(I)
_cod_data_source_file om5b00125_si_002.cif
_cod_data_source_block 2-Rh
_cod_depositor_comments
;
The following automatic conversions were performed:

'_symmetry_cell_setting' value 'Monoclinic' changed to 'monoclinic'
according to
/usr/data/users/saulius/crontab/automatic-downloads/rss-feeds/ACS/lib/dictionaries/cif_core.dic
dictionary named 'cif_core.dic' version 2.4.2 from 2011-04-26.

Automatic conversion script
Id: cif_fix_values 3271 2015-04-21 07:52:19Z andrius 

 Adding full bibliography for 4085870--4085871.cif.
;
_cod_original_sg_symbol_H-M P21/n
_cod_database_code 4085870

loop_
_symmetry_equiv_pos_as_xyz
'x, y, z'
'-x+1/2, y+1/2, -z+1/2'
'-x, -y, -z'
'x-1/2, -y-1/2, z-1/2'

loop_
_atom_site_label
_atom_site_type_symbol
_atom_site_fract_x
_atom_site_fract_y
_atom_site_fract_z
_atom_site_U_iso_or_equiv
_atom_site_adp_type
_atom_site_occupancy
_atom_site_symmetry_multiplicity
_atom_site_calc_flag
_atom_site_refinement_flags
Rh1 Rh 0.40057(3) 0.35031(5) 0.155524(12) 0.01338(15) Uani 1 1 d .
Si1 Si 0.53534(10) 0.22200(18) 0.12056(4) 0.0134(3) Uani 1 1 d .
N1 N 0.5182(3) 0.3899(5) 0.21039(14) 0.0143(9) Uani 1 1 d .
N2 N 0.3233(3) 0.3119(5) 0.21357(14) 0.0142(9) Uani 1 1 d .
C14 C 0.5206(4) 0.3659(7) 0.34260(18) 0.0188(11) Uani 1 1 d .
C2 C 0.2634(4) 0.4212(7) 0.10757(17) 0.0149(10) Uani 1 1 d .
C1 C 0.2748(4) 0.2324(7) 0.10567(18) 0.0180(11) Uani 1 1 d .
C18 C 0.3872(4) 0.3310(6) 0.25633(17) 0.0145(10) Uani 1 1 d .
C27 C 0.6386(4) -0.1196(7) 0.13586(19) 0.0212(12) Uani 1 1 d .
H27A H 0.6783 -0.0721 0.1654 0.032 Uiso 1 1 calc R
H27B H 0.6730 -0.0872 0.1092 0.032 Uiso 1 1 calc R
H27C H 0.6335 -0.2533 0.1379 0.032 Uiso 1 1 calc R
C21 C 0.7972(4) 0.5134(7) 0.22199(18) 0.0178(11) Uani 1 1 d .
H21 H 0.8480 0.5824 0.2420 0.021 Uiso 1 1 calc R
C25 C 0.6461(4) 0.3227(6) 0.16255(17) 0.0156(11) Uani 1 1 d .
C20 C 0.6973(4) 0.5140(6) 0.23110(17) 0.0153(10) Uani 1 1 d .
H20 H 0.6803 0.5852 0.2565 0.018 Uiso 1 1 calc R
C16 C 0.5568(4) 0.3843(7) 0.29909(17) 0.0177(11) Uani 1 1 d .
H16 H 0.6280 0.4048 0.2999 0.021 Uiso 1 1 calc R
C24 C 0.7474(4) 0.3263(7) 0.15450(17) 0.0162(11) Uani 1 1 d .
H24 H 0.7635 0.2653 0.1274 0.019 Uiso 1 1 calc R
C12 C 0.3502(4) 0.3110(6) 0.29966(17) 0.0151(11) Uani 1 1 d .
C13 C 0.4184(4) 0.3295(7) 0.34297(18) 0.0185(11) Uani 1 1 d .
H13 H 0.3941 0.3170 0.3722 0.022 Uiso 1 1 calc R
C30 C 0.6185(4) 0.1437(8) 0.03349(18) 0.0237(12) Uani 1 1 d .
H30A H 0.6174 0.1801 0.0004 0.036 Uiso 1 1 calc R
H30B H 0.5908 0.0195 0.0344 0.036 Uiso 1 1 calc R
H30C H 0.6892 0.1462 0.0506 0.036 Uiso 1 1 calc R
C22 C 0.8254(4) 0.4154(7) 0.18464(18) 0.0189(11) Uani 1 1 d .
C17 C 0.4936(4) 0.3740(6) 0.25519(17) 0.0158(11) Uani 1 1 d .
C29 C 0.5524(4) 0.2778(7) 0.05704(17) 0.0181(11) Uani 1 1 d .
H29 H 0.4822 0.2729 0.0375 0.022 Uiso 1 1 calc R
C19 C 0.6220(4) 0.4101(7) 0.20302(17) 0.0160(11) Uani 1 1 d .
C15 C 0.5945(4) 0.3803(8) 0.38839(18) 0.0272(13) Uani 1 1 d .
H15A H 0.5567 0.3741 0.4150 0.041 Uiso 1 1 calc R
H15B H 0.6313 0.4971 0.3894 0.041 Uiso 1 1 calc R
H15C H 0.6437 0.2790 0.3907 0.041 Uiso 1 1 calc R
C11 C 0.2452(4) 0.2714(7) 0.29730(18) 0.0173(11) Uani 1 1 d .
H11 H 0.2181 0.2532 0.3257 0.021 Uiso 1 1 calc R
C23 C 0.9350(4) 0.4046(7) 0.17630(19) 0.0221(12) Uani 1 1 d .
H23A H 0.9782 0.4851 0.1988 0.033 Uiso 1 1 calc R
H23B H 0.9384 0.4435 0.1438 0.033 Uiso 1 1 calc R
H23C H 0.9596 0.2782 0.1809 0.033 Uiso 1 1 calc R
C31 C 0.5902(4) 0.4738(7) 0.05281(18) 0.0218(12) Uani 1 1 d .
H31A H 0.6593 0.4863 0.0713 0.033 Uiso 1 1 calc R
H31B H 0.5437 0.5590 0.0650 0.033 Uiso 1 1 calc R
H31C H 0.5917 0.5017 0.0194 0.033 Uiso 1 1 calc R
C28 C 0.4755(4) -0.0964(7) 0.1681(2) 0.0240(12) Uani 1 1 d .
H28A H 0.4751 -0.2305 0.1697 0.036 Uiso 1 1 calc R
H28B H 0.4048 -0.0510 0.1623 0.036 Uiso 1 1 calc R
H28C H 0.5115 -0.0470 0.1983 0.036 Uiso 1 1 calc R
C9 C 0.2247(4) 0.2784(7) 0.21325(18) 0.0194(11) Uani 1 1 d .
H9 H 0.1807 0.2670 0.1835 0.023 Uiso 1 1 calc R
C10 C 0.1822(4) 0.2592(7) 0.25429(18) 0.0181(11) Uani 1 1 d .
H10 H 0.1108 0.2380 0.2524 0.022 Uiso 1 1 calc R
C26 C 0.5301(4) -0.0352(6) 0.12800(18) 0.0160(11) Uani 1 1 d .
H26 H 0.4914 -0.0870 0.0978 0.019 Uiso 1 1 calc R
C8 C 0.2849(4) 0.1322(7) 0.06060(18) 0.0196(11) Uani 1 1 d .
H8A H 0.3260 0.0195 0.0683 0.024 Uiso 1 1 calc R
H8B H 0.3210 0.2109 0.0405 0.024 Uiso 1 1 calc R
C5 C 0.1375(4) 0.4086(7) -0.00002(18) 0.0225(12) Uani 1 1 d .
H5A H 0.1952 0.3712 -0.0159 0.027 Uiso 1 1 calc R
H5B H 0.0808 0.4489 -0.0251 0.027 Uiso 1 1 calc R
C3 C 0.2725(4) 0.5500(7) 0.06728(17) 0.0186(11) Uani 1 1 d .
H3A H 0.3262 0.5035 0.0501 0.022 Uiso 1 1 calc R
H3B H 0.2950 0.6714 0.0806 0.022 Uiso 1 1 calc R
C7 C 0.1784(4) 0.0820(7) 0.03343(18) 0.0201(11) Uani 1 1 d .
H7A H 0.1867 0.0291 0.0024 0.024 Uiso 1 1 calc R
H7B H 0.1491 -0.0149 0.0514 0.024 Uiso 1 1 calc R
C6 C 0.1011(4) 0.2392(7) 0.02441(19) 0.0213(12) Uani 1 1 d .
H6A H 0.0832 0.2776 0.0552 0.026 Uiso 1 1 calc R
H6B H 0.0377 0.1925 0.0046 0.026 Uiso 1 1 calc R
C4 C 0.1723(4) 0.5737(7) 0.03178(18) 0.0218(11) Uani 1 1 d .
H4A H 0.1170 0.6045 0.0498 0.026 Uiso 1 1 calc R
H4B H 0.1805 0.6797 0.0111 0.026 Uiso 1 1 calc R
H1 H 0.242(3) 0.153(6) 0.1261(15) -0.001(10) Uiso 1 1 d .
H2 H 0.222(4) 0.472(7) 0.1289(18) 0.013(13) Uiso 1 1 d .
H32 H 0.449(5) 0.427(9) 0.115(2) 0.044(18) Uiso 1 1 d .

loop_
_atom_site_aniso_label
_atom_site_aniso_U_11
_atom_site_aniso_U_22
_atom_site_aniso_U_33
_atom_site_aniso_U_23
_atom_site_aniso_U_13
_atom_site_aniso_U_12
Rh1 0.0107(2) 0.0164(2) 0.0136(2) -0.00094(15) 0.00363(14) 0.00018(15)
Si1 0.0116(7) 0.0155(7) 0.0137(7) -0.0005(5) 0.0041(5) -0.0009(5)
N1 0.013(2) 0.016(2) 0.014(2) 0.0008(17) 0.0028(16) -0.0013(16)
N2 0.014(2) 0.012(2) 0.018(2) -0.0008(17) 0.0064(16) 0.0000(16)
C14 0.019(3) 0.020(3) 0.018(3) 0.001(2) 0.006(2) 0.001(2)
C2 0.015(3) 0.018(3) 0.011(3) -0.003(2) 0.002(2) -0.001(2)
C1 0.009(3) 0.027(3) 0.018(3) 0.001(2) 0.003(2) -0.001(2)
C18 0.017(3) 0.009(2) 0.018(3) 0.001(2) 0.004(2) 0.001(2)
C27 0.021(3) 0.015(3) 0.028(3) 0.001(2) 0.006(2) 0.002(2)
C21 0.017(3) 0.014(3) 0.023(3) 0.003(2) 0.004(2) -0.005(2)
C25 0.014(3) 0.013(3) 0.021(3) 0.003(2) 0.006(2) 0.001(2)
C20 0.016(3) 0.015(3) 0.015(3) -0.003(2) 0.0030(19) -0.002(2)
C16 0.017(3) 0.018(3) 0.019(3) 0.001(2) 0.005(2) -0.002(2)
C24 0.016(3) 0.015(3) 0.018(3) -0.001(2) 0.007(2) -0.002(2)
C12 0.017(3) 0.012(3) 0.018(3) 0.003(2) 0.006(2) 0.003(2)
C13 0.022(3) 0.019(3) 0.017(3) 0.002(2) 0.010(2) 0.005(2)
C30 0.025(3) 0.030(3) 0.017(3) -0.004(2) 0.009(2) 0.001(2)
C22 0.013(3) 0.023(3) 0.022(3) 0.004(2) 0.005(2) -0.001(2)
C17 0.015(3) 0.014(3) 0.020(3) -0.003(2) 0.007(2) 0.001(2)
C29 0.017(3) 0.022(3) 0.016(3) -0.001(2) 0.007(2) 0.000(2)
C19 0.013(3) 0.019(3) 0.018(3) 0.005(2) 0.0063(19) 0.002(2)
C15 0.028(3) 0.037(4) 0.017(3) 0.003(2) 0.005(2) -0.007(3)
C11 0.017(3) 0.014(3) 0.024(3) 0.006(2) 0.011(2) 0.003(2)
C23 0.011(3) 0.027(3) 0.030(3) 0.000(2) 0.005(2) -0.001(2)
C31 0.020(3) 0.025(3) 0.022(3) 0.002(2) 0.008(2) -0.005(2)
C28 0.022(3) 0.019(3) 0.034(3) 0.006(2) 0.011(2) 0.000(2)
C9 0.020(3) 0.015(3) 0.024(3) -0.001(2) 0.005(2) 0.002(2)
C10 0.015(3) 0.015(3) 0.026(3) -0.002(2) 0.007(2) 0.001(2)
C26 0.016(3) 0.009(2) 0.023(3) -0.001(2) 0.003(2) 0.003(2)
C8 0.017(3) 0.022(3) 0.020(3) -0.001(2) 0.004(2) 0.002(2)
C5 0.024(3) 0.023(3) 0.018(3) -0.002(2) -0.002(2) 0.003(2)
C3 0.017(3) 0.019(3) 0.020(3) -0.001(2) 0.003(2) 0.001(2)
C7 0.020(3) 0.017(3) 0.022(3) -0.004(2) 0.001(2) 0.000(2)
C6 0.015(3) 0.022(3) 0.027(3) -0.006(2) 0.001(2) -0.004(2)
C4 0.023(3) 0.021(3) 0.020(3) 0.002(2) 0.001(2) 0.003(2)

loop_
_atom_type_symbol
_atom_type_description
_atom_type_scat_dispersion_real
_atom_type_scat_dispersion_imag
_atom_type_scat_source
C C 0.0181 0.0091 'International Tables Vol C Tables 4.2.6.8 and 6.1.1.4'
H H 0.0000 0.0000 'International Tables Vol C Tables 4.2.6.8 and 6.1.1.4'
N N 0.0311 0.0180 'International Tables Vol C Tables 4.2.6.8 and 6.1.1.4'
Si Si 0.2541 0.3302 'International Tables Vol C Tables 4.2.6.8 and 6.1.1.4'
Rh Rh 0.0927 3.6045 'International Tables Vol C Tables 4.2.6.8 and 6.1.1.4'

loop_
_geom_angle_atom_site_label_1
_geom_angle_atom_site_label_2
_geom_angle_atom_site_label_3
_geom_angle
N1 Rh1 N2 79.71(15)
N1 Rh1 C2 155.89(18)
N2 Rh1 C2 93.71(17)
N1 Rh1 C1 163.98(18)
N2 Rh1 C1 92.55(17)
C2 Rh1 C1 37.5(2)
N1 Rh1 Si1 81.39(11)
N2 Rh1 Si1 140.87(11)
C2 Rh1 Si1 116.07(14)
C1 Rh1 Si1 96.49(13)
C25 Si1 C26 110.8(2)
C25 Si1 C29 108.6(2)
C26 Si1 C29 109.3(2)
C25 Si1 Rh1 97.84(15)
C26 Si1 Rh1 107.39(15)
C29 Si1 Rh1 122.21(16)
C17 N1 C19 121.9(4)
C17 N1 Rh1 115.8(3)
C19 N1 Rh1 121.9(3)
C9 N2 C18 118.8(4)
C9 N2 Rh1 128.8(3)
C18 N2 Rh1 112.4(3)
C13 C14 C16 120.2(5)
C13 C14 C15 120.1(4)
C16 C14 C15 119.7(5)
C1 C2 C3 124.4(5)
C1 C2 Rh1 72.5(3)
C3 C2 Rh1 118.1(3)
C2 C1 C8 122.8(5)
C2 C1 Rh1 70.0(3)
C8 C1 Rh1 125.7(3)
N2 C18 C12 121.3(4)
N2 C18 C17 117.2(4)
C12 C18 C17 121.6(4)
C22 C21 C20 122.3(5)
C24 C25 C19 119.0(4)
C24 C25 Si1 124.6(4)
C19 C25 Si1 116.2(4)
C21 C20 C19 120.0(5)
C17 C16 C14 123.4(5)
C22 C24 C25 122.6(5)
C13 C12 C11 122.7(4)
C13 C12 C18 119.7(4)
C11 C12 C18 117.6(4)
C14 C13 C12 119.6(4)
C21 C22 C24 116.8(4)
C21 C22 C23 122.6(5)
C24 C22 C23 120.6(5)
N1 C17 C16 129.5(5)
N1 C17 C18 115.0(4)
C16 C17 C18 115.5(4)
C31 C29 C30 110.1(4)
C31 C29 Si1 111.6(3)
C30 C29 Si1 116.6(4)
C20 C19 C25 118.8(4)
C20 C19 N1 125.5(4)
C25 C19 N1 115.6(4)
C10 C11 C12 120.1(5)
N2 C9 C10 123.4(5)
C11 C10 C9 118.8(5)
C28 C26 C27 108.7(4)
C28 C26 Si1 114.0(3)
C27 C26 Si1 111.2(3)
C1 C8 C7 110.0(4)
C4 C5 C6 116.7(4)
C2 C3 C4 113.8(4)
C6 C7 C8 115.9(4)
C7 C6 C5 115.4(4)
C5 C4 C3 116.3(4)

loop_
_geom_bond_atom_site_label_1
_geom_bond_atom_site_label_2
_geom_bond_distance
Rh1 N1 2.034(4)
Rh1 N2 2.110(4)
Rh1 C2 2.144(5)
Rh1 C1 2.176(5)
Rh1 Si1 2.3787(13)
Si1 C25 1.880(5)
Si1 C26 1.892(5)
Si1 C29 1.912(5)
N1 C17 1.379(6)
N1 C19 1.431(6)
N2 C9 1.326(6)
N2 C18 1.371(6)
C14 C13 1.380(7)
C14 C16 1.413(7)
C14 C15 1.499(7)
C2 C1 1.388(8)
C2 C3 1.508(7)
C1 C8 1.507(7)
C18 C12 1.414(7)
C18 C17 1.448(7)
C27 C26 1.544(7)
C21 C22 1.388(7)
C21 C20 1.390(7)
C25 C24 1.397(7)
C25 C19 1.405(7)
C20 C19 1.393(7)
C16 C17 1.387(7)
C24 C22 1.389(7)
C12 C13 1.409(7)
C12 C11 1.410(7)
C30 C29 1.541(7)
C22 C23 1.511(7)
C29 C31 1.527(7)
C11 C10 1.367(7)
C28 C26 1.522(7)
C9 C10 1.391(7)
C8 C7 1.534(7)
C5 C4 1.532(7)
C5 C6 1.537(7)
C3 C4 1.536(7)
C7 C6 1.529(7)
